data_4337616
loop_
_publ_author_name
'Esteban, Jordi'
'Font-Bardia, Merc\`e'
'Costa, Jos\'e S\'anchez'
'Teat, Simon J.'
'Escuer, Albert'

_publ_section_title
;
 New topologies in pentanuclear nickel/oximato clusters: structural and
 magnetic characterization.
;
_journal_issue 6
_journal_name_full 'Inorganic chemistry'
_journal_page_first 3194
_journal_page_last 3203
_journal_paper_doi 10.1021/ic500057j
_journal_volume 53
_journal_year 2014
_chemical_formula_moiety '4(C44 H32 N20 Ni5 O11 S2), C O, 20(C2 H3 N), 16(H2 O)'
_chemical_formula_sum 'C217 H208 N100 Ni20 O62 S8'
_chemical_formula_weight 6639.51
_chemical_name_systematic
;
 ?
;
_space_group_IT_number 15
_symmetry_cell_setting monoclinic
_symmetry_space_group_name_Hall '-C 2yc'
_symmetry_space_group_name_H-M 'C 1 2/c 1'
_atom_sites_solution_hydrogens geom
_atom_sites_solution_primary direct
_atom_sites_solution_secondary difmap
_audit_creation_method SHELXL-97
_cell_angle_alpha 90.00
_cell_angle_beta 101.395(3)
_cell_angle_gamma 90.00
_cell_formula_units_Z 2
_cell_length_a 32.3601(17)
_cell_length_b 23.1876(12)
_cell_length_c 23.2403(13)
_cell_measurement_reflns_used 1859
_cell_measurement_temperature 293(2)
_cell_measurement_theta_max 24.78
_cell_measurement_theta_min 2.51
_cell_volume 17094.7(16)
_computing_cell_refinement 'Bruker SAINT'
_computing_data_collection 'Bruker APEX2'
_computing_data_reduction 'Bruker SAINT'
_computing_molecular_graphics 'Bruker SHELXTL'
_computing_publication_material 'Bruker SHELXTL'
_computing_structure_refinement 'SHELXL-97 (Sheldrick, 2008)'
_computing_structure_solution 'SHELXS-97 (Sheldrick, 2008)'
_diffrn_ambient_temperature 293(2)
_diffrn_measured_fraction_theta_full 0.999
_diffrn_measured_fraction_theta_max 0.999
_diffrn_measurement_device_type 'Bruker APEX-II CCD'
_diffrn_measurement_method '\f and \w scans'
_diffrn_radiation_monochromator graphite
_diffrn_radiation_source 'sealed tube'
_diffrn_radiation_type MoK\a
_diffrn_radiation_wavelength 0.71073
_diffrn_reflns_av_R_equivalents 0.0000
_diffrn_reflns_av_sigmaI/netI 0.0666
_diffrn_reflns_limit_h_max 39
_diffrn_reflns_limit_h_min -40
_diffrn_reflns_limit_k_max 28
_diffrn_reflns_limit_k_min 0
_diffrn_reflns_limit_l_max 29
_diffrn_reflns_limit_l_min 0
_diffrn_reflns_number 17445
_diffrn_reflns_theta_full 26.37
_diffrn_reflns_theta_max 26.37
_diffrn_reflns_theta_min 1.09
_exptl_absorpt_coefficient_mu 1.196
_exptl_absorpt_correction_T_max 1.0000
_exptl_absorpt_correction_T_min 0.7754
_exptl_absorpt_correction_type multi-scan
_exptl_absorpt_process_details sadabs
_exptl_crystal_colour orange
_exptl_crystal_density_diffrn 1.290
_exptl_crystal_density_method 'not measured'
_exptl_crystal_description needle
_exptl_crystal_F_000 6788
_exptl_crystal_size_max 0.36
_exptl_crystal_size_mid 0.15
_exptl_crystal_size_min 0.06
_refine_diff_density_max 1.753
_refine_diff_density_min -1.274
_refine_diff_density_rms 0.229
_refine_ls_extinction_method none
_refine_ls_goodness_of_fit_ref 1.063
_refine_ls_hydrogen_treatment mixed
_refine_ls_matrix_type full
_refine_ls_number_parameters 1007
_refine_ls_number_reflns 17445
_refine_ls_number_restraints 43
_refine_ls_restrained_S_all 1.069
_refine_ls_R_factor_all 0.1002
_refine_ls_R_factor_gt 0.0521
_refine_ls_shift/su_max 0.001
_refine_ls_shift/su_mean 0.000
_refine_ls_structure_factor_coef Fsqd
_refine_ls_weighting_details 'calc w=1/[\s^2^(Fo^2^)+(0.1127P)^2^+71.8872P] where P=(Fo^2^+2Fc^2^)/3'
_refine_ls_weighting_scheme calc
_refine_ls_wR_factor_gt 0.1787
_refine_ls_wR_factor_ref 0.2148
_reflns_number_gt 10876
_reflns_number_total 17445
_reflns_threshold_expression >2sigma(I)
_cod_data_source_file ic500057j_si_001.cif
_cod_data_source_block af13fus13a
_cod_original_sg_symbol_H-M C2/c
_cod_database_code 4337616

loop_
_symmetry_equiv_pos_as_xyz
'x, y, z'
'-x, y, -z+1/2'
'x+1/2, y+1/2, z'
'-x+1/2, y+1/2, -z+1/2'
'-x, -y, -z'
'x, -y, z-1/2'
'-x+1/2, -y+1/2, -z'
'x+1/2, -y+1/2, z-1/2'

loop_
_atom_site_label
_atom_site_type_symbol
_atom_site_fract_x
_atom_site_fract_y
_atom_site_fract_z
_atom_site_U_iso_or_equiv
_atom_site_adp_type
_atom_site_occupancy
_atom_site_symmetry_multiplicity
_atom_site_calc_flag
_atom_site_refinement_flags
Ni1 Ni 0.20398(2) 0.35669(3) 0.12653(3) 0.02128(17) Uani 1 1 d .
Ni2 Ni 0.22862(2) 0.35932(3) 0.28064(3) 0.02308(18) Uani 1 1 d .
Ni3 Ni 0.20068(2) 0.50268(3) 0.12384(3) 0.01905(17) Uani 1 1 d .
Ni4 Ni 0.22106(2) 0.50803(3) 0.27550(3) 0.01958(17) Uani 1 1 d .
Ni5 Ni 0.11037(2) 0.42470(3) 0.08601(3) 0.02651(19) Uani 1 1 d .
O1 O 0.16938(11) 0.42810(14) 0.13612(16) 0.0213(8) Uani 1 1 d D
H1O H 0.1666(15) 0.4467(14) 0.1685(4) 0.026 Uiso 1 1 d D
O2 O 0.24198(11) 0.48708(14) 0.20153(16) 0.0216(8) Uani 1 1 d D
H2OA H 0.2681(6) 0.5020(15) 0.2119(16) 0.026 Uiso 1 1 d D
H2OB H 0.2455(13) 0.4475(3) 0.205(2) 0.026 Uiso 1 1 d D
O3 O 0.24620(11) 0.38190(15) 0.20152(16) 0.0241(8) Uani 1 1 d D
H3O H 0.2705(5) 0.3667(17) 0.196(2) 0.029 Uiso 1 1 d D
S1 S 0.33323(5) 0.21270(7) 0.28183(9) 0.0452(4) Uani 1 1 d .
C1 C 0.29587(19) 0.2592(2) 0.2851(3) 0.0309(13) Uani 1 1 d .
N1 N 0.26989(15) 0.2932(2) 0.2878(2) 0.0323(11) Uani 1 1 d .
S2 S 0.09965(7) 0.43139(10) 0.27544(11) 0.0637(6) Uani 1 1 d .
C2 C 0.1487(3) 0.4313(3) 0.2740(3) 0.0493(18) Uani 1 1 d .
N2 N 0.18653(14) 0.43040(17) 0.2674(2) 0.0228(10) Uani 1 1 d D
O4 O 0.12615(12) 0.36113(16) 0.03299(17) 0.0287(9) Uani 1 1 d .
O5 O 0.16804(12) 0.30875(15) 0.17592(16) 0.0267(9) Uani 1 1 d .
O6 O 0.23759(12) 0.40011(15) 0.07309(17) 0.0273(9) Uani 1 1 d .
O7 O 0.15899(12) 0.52354(16) 0.04843(16) 0.0268(9) Uani 1 1 d .
O8 O 0.16349(11) 0.55320(15) 0.16663(16) 0.0226(8) Uani 1 1 d .
O9 O 0.27236(12) 0.40944(15) 0.33589(17) 0.0277(9) Uani 1 1 d .
O10 O 0.09026(13) 0.48683(18) 0.1404(2) 0.0392(10) Uani 1 1 d D
H10O H 0.0671(13) 0.4676(18) 0.150(3) 0.047 Uiso 1 1 d D
H10D H 0.0916(14) 0.5232(10) 0.154(3) 0.047 Uiso 1 1 d D
O11 O 0.09100(13) 0.35821(18) 0.13433(19) 0.0392(10) Uani 1 1 d D
H11O H 0.0686(12) 0.3772(19) 0.144(2) 0.047 Uiso 1 1 d D
H11A H 0.0984(10) 0.3276(15) 0.159(2) 0.047 Uiso 1 1 d D
N3 N 0.23122(14) 0.28092(18) 0.1023(2) 0.0252(10) Uani 1 1 d .
N4 N 0.1183(3) 0.2440(3) -0.0599(4) 0.084(2) Uani 1 1 d .
N5 N 0.15992(14) 0.33262(18) 0.0551(2) 0.0234(10) Uani 1 1 d .
N6 N 0.20151(15) 0.32814(19) 0.3476(2) 0.0272(11) Uani 1 1 d .
N7 N 0.0873(2) 0.2355(3) 0.2197(3) 0.072(2) Uani 1 1 d D
N8 N 0.17931(14) 0.31167(18) 0.2337(2) 0.0255(10) Uani 1 1 d .
N9 N 0.23777(14) 0.56785(18) 0.1008(2) 0.0231(10) Uani 1 1 d .
N10 N 0.3116(2) 0.4396(2) -0.0072(3) 0.0487(15) Uani 1 1 d .
N11 N 0.23863(13) 0.45639(18) 0.07996(19) 0.0214(10) Uani 1 1 d .
N12 N 0.18761(14) 0.53794(18) 0.33861(19) 0.0219(10) Uani 1 1 d .
N13 N 0.07880(16) 0.6246(2) 0.1953(2) 0.0364(12) Uani 1 1 d D
N14 N 0.17216(13) 0.55162(18) 0.22391(19) 0.0200(9) Uani 1 1 d .
N15 N 0.26373(14) 0.57511(18) 0.2976(2) 0.0230(10) Uani 1 1 d .
N16 N 0.3639(2) 0.4589(3) 0.4277(3) 0.0601(18) Uani 1 1 d .
N17 N 0.26975(14) 0.46525(18) 0.32711(19) 0.0227(10) Uani 1 1 d .
N18 N 0.05564(16) 0.4299(2) 0.0235(2) 0.0362(12) Uani 1 1 d .
N19 N 0.1016(2) 0.5933(3) -0.0729(3) 0.0648(19) Uani 1 1 d .
N20 N 0.12407(14) 0.49263(19) 0.0366(2) 0.0253(10) Uani 1 1 d .
C3 C 0.26758(19) 0.2572(2) 0.1270(3) 0.0312(13) Uani 1 1 d .
H3 H 0.2843 0.2755 0.1589 0.037 Uiso 1 1 calc R
C4 C 0.2819(2) 0.2053(3) 0.1065(3) 0.0405(16) Uani 1 1 d .
H4 H 0.3075 0.1894 0.1248 0.049 Uiso 1 1 calc R
C5 C 0.2572(2) 0.1783(3) 0.0588(3) 0.0453(17) Uani 1 1 d .
H5 H 0.2663 0.1444 0.0439 0.054 Uiso 1 1 calc R
C6 C 0.2188(2) 0.2025(3) 0.0335(3) 0.0395(15) Uani 1 1 d .
H6 H 0.2010 0.1846 0.0023 0.047 Uiso 1 1 calc R
C7 C 0.20736(18) 0.2547(2) 0.0562(3) 0.0289(13) Uani 1 1 d .
C8 C 0.16817(18) 0.2844(2) 0.0303(2) 0.0268(12) Uani 1 1 d .
C9 C 0.1405(2) 0.2624(3) -0.0189(3) 0.0479(18) Uani 1 1 d .
C10 C 0.2152(2) 0.3353(3) 0.4049(3) 0.0386(15) Uani 1 1 d .
H10 H 0.2397 0.3563 0.4179 0.046 Uiso 1 1 calc R
C11 C 0.1939(2) 0.3121(3) 0.4464(3) 0.0451(17) Uani 1 1 d .
H11 H 0.2037 0.3189 0.4861 0.054 Uiso 1 1 calc R
C12 C 0.1590(2) 0.2799(3) 0.4283(3) 0.0415(16) Uani 1 1 d .
H12 H 0.1446 0.2642 0.4555 0.050 Uiso 1 1 calc R
C13 C 0.1448(2) 0.2702(3) 0.3683(3) 0.0346(14) Uani 1 1 d .
H13 H 0.1211 0.2479 0.3544 0.042 Uiso 1 1 calc R
C14 C 0.16752(19) 0.2952(2) 0.3302(3) 0.0296(13) Uani 1 1 d .
C15 C 0.15555(19) 0.2885(2) 0.2650(3) 0.0309(13) Uani 1 1 d .
C16 C 0.1180(2) 0.2586(3) 0.2401(3) 0.0429(16) Uani 1 1 d .
C17 C 0.23741(18) 0.6237(2) 0.1146(3) 0.0293(13) Uani 1 1 d .
H17 H 0.2192 0.6363 0.1384 0.035 Uiso 1 1 calc R
C18 C 0.2634(2) 0.6637(3) 0.0947(3) 0.0382(15) Uani 1 1 d .
H18 H 0.2626 0.7024 0.1049 0.046 Uiso 1 1 calc R
C19 C 0.2904(2) 0.6452(3) 0.0597(3) 0.0424(16) Uani 1 1 d .
H19 H 0.3084 0.6711 0.0463 0.051 Uiso 1 1 calc R
C20 C 0.2903(2) 0.5871(3) 0.0445(3) 0.0353(14) Uani 1 1 d .
H20 H 0.3076 0.5739 0.0197 0.042 Uiso 1 1 calc R
C21 C 0.26448(17) 0.5492(2) 0.0666(2) 0.0259(12) Uani 1 1 d .
C22 C 0.26307(18) 0.4872(2) 0.0551(2) 0.0274(12) Uani 1 1 d .
C23 C 0.2909(2) 0.4603(2) 0.0210(3) 0.0330(14) Uani 1 1 d .
C24 C 0.19712(18) 0.5311(2) 0.3969(2) 0.0282(13) Uani 1 1 d .
H24 H 0.2205 0.5089 0.4128 0.034 Uiso 1 1 calc R
C25 C 0.17425(19) 0.5551(3) 0.4341(3) 0.0343(14) Uani 1 1 d .
H25 H 0.1818 0.5490 0.4743 0.041 Uiso 1 1 calc R
C26 C 0.13963(19) 0.5889(3) 0.4109(3) 0.0319(13) Uani 1 1 d .
H26 H 0.1235 0.6060 0.4351 0.038 Uiso 1 1 calc R
C27 C 0.12958(18) 0.5965(2) 0.3498(3) 0.0292(13) Uani 1 1 d .
H27 H 0.1065 0.6188 0.3329 0.035 Uiso 1 1 calc R
C28 C 0.15410(16) 0.5709(2) 0.3155(2) 0.0214(11) Uani 1 1 d .
C29 C 0.14510(16) 0.5753(2) 0.2517(2) 0.0200(11) Uani 1 1 d .
C30 C 0.10828(17) 0.6034(2) 0.2208(2) 0.0234(12) Uani 1 1 d .
C31 C 0.25996(18) 0.6295(2) 0.2790(2) 0.0261(12) Uani 1 1 d .
H31 H 0.2360 0.6402 0.2520 0.031 Uiso 1 1 calc R
C32 C 0.29036(19) 0.6709(3) 0.2984(3) 0.0344(14) Uani 1 1 d .
H32 H 0.2872 0.7083 0.2840 0.041 Uiso 1 1 calc R
C33 C 0.3256(2) 0.6554(3) 0.3397(3) 0.0367(15) Uani 1 1 d .
H33 H 0.3463 0.6826 0.3537 0.044 Uiso 1 1 calc R
C34 C 0.32983(18) 0.5990(2) 0.3599(3) 0.0308(13) Uani 1 1 d .
H34 H 0.3535 0.5881 0.3874 0.037 Uiso 1 1 calc R
C35 C 0.29873(17) 0.5590(2) 0.3390(2) 0.0247(12) Uani 1 1 d .
C36 C 0.30069(17) 0.4981(2) 0.3533(2) 0.0237(12) Uani 1 1 d .
C37 C 0.33550(19) 0.4756(3) 0.3934(3) 0.0346(14) Uani 1 1 d .
C38 C 0.0217(2) 0.3946(3) 0.0180(4) 0.0510(19) Uani 1 1 d .
H38 H 0.0202 0.3670 0.0465 0.061 Uiso 1 1 calc R
C39 C -0.0107(2) 0.3999(4) -0.0308(4) 0.062(2) Uani 1 1 d .
H39 H -0.0337 0.3751 -0.0353 0.074 Uiso 1 1 calc R
C40 C -0.0092(3) 0.4402(4) -0.0714(4) 0.069(3) Uani 1 1 d .
H40 H -0.0316 0.4438 -0.1031 0.083 Uiso 1 1 calc R
C41 C 0.0252(2) 0.4769(3) -0.0671(3) 0.0499(18) Uani 1 1 d .
H41 H 0.0270 0.5041 -0.0960 0.060 Uiso 1 1 calc R
C42 C 0.0570(2) 0.4706(3) -0.0168(3) 0.0386(15) Uani 1 1 d .
C43 C 0.09547(19) 0.5059(2) -0.0070(3) 0.0310(13) Uani 1 1 d .
C44 C 0.0991(2) 0.5546(3) -0.0438(3) 0.0435(16) Uani 1 1 d .
N1A N -0.0124(3) 0.5926(5) -0.1663(6) 0.0593(9) Uani 0.50 1 d PD
C1A C 0.0098(4) 0.6324(5) -0.1666(5) 0.054(4) Uani 0.50 1 d PD
C2A C 0.0400(4) 0.6800(5) -0.1625(6) 0.047(3) Uani 0.50 1 d PD
H2A1 H 0.0252 0.7153 -0.1742 0.070 Uiso 0.50 1 calc PR
H2A2 H 0.0596 0.6725 -0.1877 0.070 Uiso 0.50 1 calc PR
H2A3 H 0.0551 0.6835 -0.1227 0.070 Uiso 0.50 1 calc PR
N2A N 0.0615(4) 0.1333(5) 0.1094(6) 0.0593(9) Uani 0.50 1 d PD
C3A C 0.0577(4) 0.1768(5) 0.0813(6) 0.049(3) Uani 0.50 1 d PD
C4A C 0.0408(4) 0.2351(4) 0.0658(6) 0.049(3) Uani 0.50 1 d PD
H4A1 H 0.0542 0.2512 0.0361 0.074 Uiso 0.50 1 calc PR
H4A2 H 0.0463 0.2593 0.1001 0.074 Uiso 0.50 1 calc PR
H4A3 H 0.0110 0.2328 0.0513 0.074 Uiso 0.50 1 calc PR
N3A N 0.32303(18) 0.5369(3) 0.2034(3) 0.0593(9) Uani 1 1 d D
C5A C 0.3538(2) 0.5638(4) 0.2097(4) 0.071(3) Uani 1 1 d D
C6A C 0.3956(3) 0.5910(5) 0.2243(6) 0.108(4) Uani 1 1 d D
N4A N -0.06769(19) 0.2714(3) -0.0142(3) 0.0593(9) Uani 1 1 d D
C7A C -0.0953(2) 0.3003(4) -0.0386(4) 0.078(3) Uani 1 1 d D
C8A C -0.1291(2) 0.3389(4) -0.0662(4) 0.066(2) Uani 1 1 d D
N5A N 0.3330(4) 0.3689(6) 0.2038(7) 0.0593(9) Uani 0.50 1 d PD
C9A C 0.3570(5) 0.3769(7) 0.1737(7) 0.118(11) Uani 0.50 1 d PD
C10A C 0.3804(6) 0.4053(8) 0.1317(9) 0.087(6) Uani 0.50 1 d PD
H10A H 0.3770 0.3830 0.0963 0.131 Uiso 0.50 1 calc PR
H10B H 0.4098 0.4077 0.1493 0.131 Uiso 0.50 1 calc PR
H10C H 0.3694 0.4434 0.1227 0.131 Uiso 0.50 1 calc PR
N6A N -0.0661(4) 0.1817(5) 0.1150(5) 0.0593(9) Uani 0.50 1 d PD
C11A C -0.0701(4) 0.1506(5) 0.0743(5) 0.045(3) Uani 0.50 1 d PD
C12A C -0.0588(4) 0.1192(6) 0.0246(5) 0.050(4) Uani 0.50 1 d PD
H12A H -0.0830 0.0986 0.0040 0.075 Uiso 0.50 1 calc PR
H12B H -0.0365 0.0924 0.0389 0.075 Uiso 0.50 1 calc PR
H12C H -0.0495 0.1461 -0.0016 0.075 Uiso 0.50 1 calc PR
N7A N 0.3280(4) 0.3024(6) 0.4452(5) 0.0593(9) Uani 0.50 1 d PD
C13A C 0.3478(3) 0.3183(4) 0.4128(4) 0.0247(17) Uani 0.50 1 d PD
C14A C 0.3706(3) 0.3361(4) 0.3667(4) 0.0247(17) Uani 0.50 1 d PD
N8A N 0.5137(4) 0.2396(5) 0.1345(6) 0.0593(9) Uani 0.50 1 d PD
C15A C 0.4839(4) 0.2097(6) 0.1382(8) 0.082(6) Uani 0.50 1 d PD
C16A C 0.4640(4) 0.1635(7) 0.1671(8) 0.070(5) Uani 0.50 1 d PD
O1W O 0.0000 0.1512(9) 0.2500 0.054(5) Uani 0.50 2 d SP
C1W C 0.0106(11) 0.1734(15) 0.283(2) 0.061(11) Uani 0.25 1 d P
O2W O 0.4586(4) 0.2936(6) 0.2211(6) 0.085(4) Uani 0.50 1 d P
O2W' O 0.4191(5) 0.2602(9) 0.2173(7) 0.128(6) Uani 0.50 1 d P
O3W O 0.0000 0.5340(9) 0.2500 0.186(7) Uani 1 2 d S
O4W O 0.4216(4) 0.4280(6) 0.0253(6) 0.092(4) Uani 0.50 1 d P
O5W O 0.4582(4) 0.4922(6) 0.3835(7) 0.090(4) Uani 0.50 1 d P
O6W O 0.0139(7) -0.0097(15) 0.264(3) 0.31(2) Uani 0.50 1 d P
O7W O 0.4384(5) 0.4350(7) 0.3065(7) 0.105(5) Uani 0.50 1 d P
O8W O 0.5035(4) 0.3439(7) 0.0775(6) 0.094(4) Uani 0.50 1 d P

loop_
_atom_site_aniso_label
_atom_site_aniso_U_11
_atom_site_aniso_U_22
_atom_site_aniso_U_33
_atom_site_aniso_U_23
_atom_site_aniso_U_13
_atom_site_aniso_U_12
Ni1 0.0264(4) 0.0179(3) 0.0200(4) -0.0003(3) 0.0056(3) 0.0001(3)
Ni2 0.0284(4) 0.0188(3) 0.0214(4) 0.0012(3) 0.0032(3) 0.0021(3)
Ni3 0.0226(4) 0.0175(3) 0.0170(4) 0.0002(3) 0.0038(3) 0.0000(3)
Ni4 0.0229(4) 0.0178(3) 0.0175(4) 0.0007(3) 0.0027(3) 0.0011(3)
Ni5 0.0269(4) 0.0249(4) 0.0274(4) -0.0022(3) 0.0047(3) -0.0011(3)
O1 0.0256(19) 0.0202(18) 0.019(2) -0.0031(15) 0.0059(16) 0.0006(14)
O2 0.0246(19) 0.0175(17) 0.022(2) -0.0019(15) 0.0026(16) -0.0024(14)
O3 0.026(2) 0.0231(19) 0.023(2) -0.0010(15) 0.0041(16) 0.0037(15)
S1 0.0419(9) 0.0323(8) 0.0589(12) -0.0027(8) 0.0042(8) 0.0052(7)
C1 0.035(3) 0.021(3) 0.035(4) 0.001(2) 0.004(3) 0.002(2)
N1 0.035(3) 0.026(3) 0.033(3) 0.002(2) 0.002(2) 0.000(2)
S2 0.0593(13) 0.0668(14) 0.0678(15) 0.0013(11) 0.0192(11) -0.0016(10)
C2 0.060(5) 0.047(4) 0.039(4) 0.000(3) 0.007(4) -0.003(3)
N2 0.026(3) 0.019(2) 0.023(3) 0.0019(18) 0.001(2) -0.0009(18)
O4 0.031(2) 0.026(2) 0.028(2) -0.0028(16) 0.0039(18) -0.0005(16)
O5 0.035(2) 0.0230(19) 0.022(2) -0.0022(16) 0.0069(17) -0.0041(16)
O6 0.030(2) 0.0224(19) 0.030(2) -0.0020(16) 0.0068(17) -0.0027(16)
O7 0.032(2) 0.025(2) 0.022(2) -0.0005(16) 0.0037(17) -0.0011(16)
O8 0.027(2) 0.0217(18) 0.018(2) -0.0005(15) 0.0041(16) 0.0010(15)
O9 0.033(2) 0.0206(19) 0.028(2) 0.0005(16) 0.0030(18) 0.0029(16)
O10 0.036(2) 0.039(2) 0.043(3) -0.008(2) 0.009(2) 0.0020(19)
O11 0.040(3) 0.038(2) 0.041(3) 0.003(2) 0.011(2) -0.0019(19)
N3 0.032(3) 0.020(2) 0.025(3) 0.0006(19) 0.008(2) 0.0017(19)
N4 0.095(6) 0.072(5) 0.077(6) -0.027(4) -0.003(5) 0.006(4)
N5 0.025(2) 0.023(2) 0.023(3) 0.0000(19) 0.006(2) -0.0003(18)
N6 0.037(3) 0.023(2) 0.022(3) 0.0033(19) 0.006(2) 0.003(2)
N7 0.083(5) 0.084(5) 0.049(4) 0.002(4) 0.015(4) -0.038(4)
N8 0.032(3) 0.019(2) 0.025(3) 0.0013(19) 0.005(2) 0.0021(19)
N9 0.028(2) 0.021(2) 0.020(2) 0.0000(18) 0.006(2) -0.0012(18)
N10 0.056(4) 0.044(3) 0.054(4) -0.009(3) 0.030(3) -0.007(3)
N11 0.024(2) 0.019(2) 0.022(2) 0.0002(18) 0.0047(19) -0.0003(18)
N12 0.027(2) 0.018(2) 0.021(3) 0.0002(18) 0.006(2) -0.0022(18)
N13 0.031(3) 0.039(3) 0.039(3) -0.004(2) 0.005(2) 0.004(2)
N14 0.026(2) 0.018(2) 0.016(2) -0.0014(17) 0.0031(19) -0.0008(17)
N15 0.025(2) 0.022(2) 0.023(3) -0.0014(18) 0.006(2) 0.0003(18)
N16 0.064(4) 0.050(4) 0.059(4) -0.006(3) -0.009(4) 0.008(3)
N17 0.029(2) 0.019(2) 0.020(2) 0.0006(18) 0.004(2) 0.0020(18)
N18 0.033(3) 0.030(3) 0.043(3) -0.006(2) 0.003(2) -0.002(2)
N19 0.081(5) 0.058(4) 0.049(4) 0.013(3) -0.003(4) 0.001(4)
N20 0.028(3) 0.024(2) 0.023(3) -0.0029(19) 0.005(2) 0.0013(19)
C3 0.036(3) 0.026(3) 0.034(4) 0.002(2) 0.013(3) 0.003(2)
C4 0.049(4) 0.033(3) 0.040(4) 0.003(3) 0.010(3) 0.009(3)
C5 0.058(4) 0.028(3) 0.050(4) -0.005(3) 0.010(4) 0.001(3)
C6 0.050(4) 0.027(3) 0.043(4) -0.006(3) 0.012(3) 0.001(3)
C7 0.034(3) 0.024(3) 0.031(3) -0.004(2) 0.011(3) -0.001(2)
C8 0.034(3) 0.022(3) 0.026(3) -0.004(2) 0.007(3) -0.003(2)
C9 0.052(4) 0.040(4) 0.049(5) -0.014(3) 0.006(4) 0.001(3)
C10 0.043(4) 0.036(3) 0.035(4) 0.001(3) 0.004(3) 0.001(3)
C11 0.061(5) 0.041(4) 0.034(4) 0.004(3) 0.010(3) 0.006(3)
C12 0.052(4) 0.040(4) 0.035(4) 0.007(3) 0.014(3) 0.005(3)
C13 0.046(4) 0.029(3) 0.031(4) 0.004(3) 0.012(3) 0.001(3)
C14 0.038(3) 0.024(3) 0.026(3) 0.002(2) 0.004(3) 0.005(2)
C15 0.038(3) 0.027(3) 0.029(3) 0.001(2) 0.008(3) -0.002(2)
C16 0.053(4) 0.044(4) 0.033(4) -0.001(3) 0.012(3) -0.011(3)
C17 0.037(3) 0.026(3) 0.025(3) 0.001(2) 0.005(3) -0.001(2)
C18 0.050(4) 0.030(3) 0.034(4) 0.000(3) 0.008(3) -0.005(3)
C19 0.051(4) 0.035(4) 0.043(4) 0.000(3) 0.015(3) -0.006(3)
C20 0.041(4) 0.031(3) 0.036(4) -0.002(3) 0.012(3) -0.006(3)
C21 0.028(3) 0.027(3) 0.023(3) 0.002(2) 0.006(2) -0.003(2)
C22 0.034(3) 0.025(3) 0.023(3) -0.004(2) 0.006(3) -0.002(2)
C23 0.039(4) 0.028(3) 0.033(4) -0.004(3) 0.008(3) -0.005(3)
C24 0.032(3) 0.028(3) 0.023(3) 0.004(2) 0.004(3) -0.001(2)
C25 0.035(3) 0.042(3) 0.026(3) 0.000(3) 0.007(3) -0.005(3)
C26 0.036(3) 0.033(3) 0.029(3) -0.003(3) 0.013(3) -0.004(3)
C27 0.032(3) 0.027(3) 0.029(3) 0.000(2) 0.006(3) -0.002(2)
C28 0.024(3) 0.019(3) 0.021(3) -0.002(2) 0.006(2) -0.004(2)
C29 0.021(3) 0.019(2) 0.020(3) 0.001(2) 0.004(2) 0.000(2)
C30 0.022(3) 0.024(3) 0.025(3) -0.001(2) 0.007(2) 0.000(2)
C31 0.029(3) 0.023(3) 0.026(3) 0.000(2) 0.003(2) 0.001(2)
C32 0.042(4) 0.027(3) 0.035(4) 0.000(3) 0.010(3) -0.004(3)
C33 0.043(4) 0.028(3) 0.038(4) -0.005(3) 0.005(3) -0.006(3)
C34 0.032(3) 0.033(3) 0.025(3) -0.001(2) 0.002(3) -0.002(2)
C35 0.027(3) 0.026(3) 0.021(3) 0.000(2) 0.003(2) 0.000(2)
C36 0.025(3) 0.024(3) 0.021(3) -0.002(2) 0.001(2) 0.001(2)
C37 0.034(3) 0.029(3) 0.038(4) -0.004(3) -0.001(3) 0.003(3)
C38 0.041(4) 0.044(4) 0.065(5) -0.009(4) 0.004(4) 0.001(3)
C39 0.050(5) 0.051(5) 0.078(6) -0.010(4) -0.005(4) 0.000(4)
C40 0.052(5) 0.063(5) 0.082(7) -0.016(5) -0.012(5) 0.008(4)
C41 0.045(4) 0.044(4) 0.054(5) -0.010(3) -0.006(4) 0.006(3)
C42 0.044(4) 0.031(3) 0.038(4) -0.006(3) 0.002(3) 0.006(3)
C43 0.035(3) 0.027(3) 0.028(3) -0.005(2) 0.001(3) 0.002(2)
C44 0.045(4) 0.041(4) 0.040(4) -0.001(3) -0.003(3) -0.001(3)
N1A 0.050(2) 0.060(2) 0.068(3) 0.0047(19) 0.0129(19) 0.0031(17)
C1A 0.050(9) 0.098(13) 0.014(6) -0.003(7) 0.004(6) 0.041(9)
C2A 0.052(9) 0.045(8) 0.041(8) 0.012(6) 0.003(7) 0.013(7)
N2A 0.050(2) 0.060(2) 0.068(3) 0.0047(19) 0.0129(19) 0.0031(17)
C3A 0.039(6) 0.053(6) 0.045(6) -0.019(5) -0.015(5) -0.001(4)
C4A 0.039(6) 0.053(6) 0.045(6) -0.019(5) -0.015(5) -0.001(4)
N3A 0.050(2) 0.060(2) 0.068(3) 0.0047(19) 0.0129(19) 0.0031(17)
C5A 0.063(6) 0.073(6) 0.083(7) -0.012(5) 0.029(5) -0.010(4)
C6A 0.082(7) 0.102(9) 0.141(11) -0.032(8) 0.025(7) -0.029(6)
N4A 0.050(2) 0.060(2) 0.068(3) 0.0047(19) 0.0129(19) 0.0031(17)
C7A 0.055(5) 0.080(6) 0.099(8) 0.030(6) 0.013(5) -0.001(5)
C8A 0.064(5) 0.070(6) 0.063(6) 0.019(4) 0.006(4) 0.000(4)
N5A 0.050(2) 0.060(2) 0.068(3) 0.0047(19) 0.0129(19) 0.0031(17)
C9A 0.14(2) 0.040(10) 0.12(2) -0.032(12) -0.093(16) 0.026(12)
C10A 0.091(15) 0.058(12) 0.120(18) 0.013(12) 0.039(13) -0.017(10)
N6A 0.050(2) 0.060(2) 0.068(3) 0.0047(19) 0.0129(19) 0.0031(17)
C11A 0.041(8) 0.045(8) 0.051(9) 0.014(7) 0.008(7) 0.018(6)
C12A 0.052(9) 0.047(8) 0.038(8) -0.011(6) -0.023(7) -0.003(7)
N7A 0.050(2) 0.060(2) 0.068(3) 0.0047(19) 0.0129(19) 0.0031(17)
C13A 0.026(4) 0.019(4) 0.025(4) -0.012(3) -0.005(3) 0.013(3)
C14A 0.026(4) 0.019(4) 0.025(4) -0.012(3) -0.005(3) 0.013(3)
N8A 0.050(2) 0.060(2) 0.068(3) 0.0047(19) 0.0129(19) 0.0031(17)
C15A 0.053(10) 0.094(15) 0.089(14) -0.033(12) -0.011(10) 0.036(10)
C16A 0.030(8) 0.073(12) 0.107(15) 0.014(11) 0.015(9) -0.003(8)
O1W 0.024(8) 0.064(14) 0.070(15) 0.000 0.002(9) 0.000
C1W 0.04(2) 0.05(2) 0.11(4) 0.02(2) 0.06(2) 0.016(15)
O2W 0.094(10) 0.078(9) 0.079(9) 0.009(7) 0.013(7) 0.004(8)
O2W' 0.118(13) 0.161(17) 0.111(13) -0.011(12) 0.039(11) -0.047(12)
O3W 0.097(10) 0.32(2) 0.141(13) 0.000 0.021(9) 0.000
O4W 0.086(9) 0.092(10) 0.091(11) -0.022(8) 0.002(8) 0.011(7)
O5W 0.075(9) 0.084(9) 0.114(12) 0.011(8) 0.023(8) -0.004(7)
O6W 0.09(2) 0.28(3) 0.52(7) 0.08(4) -0.05(3) -0.026(18)
O7W 0.107(12) 0.111(12) 0.108(12) 0.021(9) 0.047(10) 0.004(9)
O8W 0.064(8) 0.118(12) 0.098(11) -0.014(9) 0.013(8) -0.011(8)

loop_
_atom_type_symbol
_atom_type_description
_atom_type_scat_dispersion_real
_atom_type_scat_dispersion_imag
_atom_type_scat_source
C C 0.0033 0.0016 'International Tables Vol C Tables 4.2.6.8 and 6.1.1.4'
H H 0.0000 0.0000 'International Tables Vol C Tables 4.2.6.8 and 6.1.1.4'
N N 0.0061 0.0033 'International Tables Vol C Tables 4.2.6.8 and 6.1.1.4'
Ni Ni 0.3393 1.1124 'International Tables Vol C Tables 4.2.6.8 and 6.1.1.4'
O O 0.0106 0.0060 'International Tables Vol C Tables 4.2.6.8 and 6.1.1.4'
S S 0.1246 0.1234 'International Tables Vol C Tables 4.2.6.8 and 6.1.1.4'

loop_
_geom_angle_atom_site_label_1
_geom_angle_atom_site_label_2
_geom_angle_atom_site_label_3
_geom_angle
_geom_angle_site_symmetry_1
_geom_angle_site_symmetry_3
O1 Ni1 N5 90.02(16) . .
O1 Ni1 O6 92.04(14) . .
N5 Ni1 O6 90.61(16) . .
O1 Ni1 O3 87.94(14) . .
N5 Ni1 O3 176.95(16) . .
O6 Ni1 O3 91.73(15) . .
O1 Ni1 N3 169.32(17) . .
N5 Ni1 N3 79.36(18) . .
O6 Ni1 N3 87.00(16) . .
O3 Ni1 N3 102.72(16) . .
O1 Ni1 O5 89.70(14) . .
N5 Ni1 O5 85.78(16) . .
O6 Ni1 O5 176.00(15) . .
O3 Ni1 O5 91.94(15) . .
N3 Ni1 O5 90.63(16) . .
N1 Ni2 N6 92.55(19) . .
N1 Ni2 N8 93.85(18) . .
N6 Ni2 N8 79.12(19) . .
N1 Ni2 O9 90.84(17) . .
N6 Ni2 O9 93.98(17) . .
N8 Ni2 O9 171.81(17) . .
N1 Ni2 O3 88.42(17) . .
N6 Ni2 O3 168.32(17) . .
N8 Ni2 O3 89.20(16) . .
O9 Ni2 O3 97.65(15) . .
N1 Ni2 N2 175.91(19) . .
N6 Ni2 N2 91.45(18) . .
N8 Ni2 N2 86.10(17) . .
O9 Ni2 N2 89.70(15) . .
O3 Ni2 N2 87.49(16) . .
O7 Ni3 N11 93.22(16) . .
O7 Ni3 O1 93.35(15) . .
N11 Ni3 O1 89.35(15) . .
O7 Ni3 O2 176.24(14) . .
N11 Ni3 O2 89.73(16) . .
O1 Ni3 O2 89.01(14) . .
O7 Ni3 N9 85.60(16) . .
N11 Ni3 N9 79.50(17) . .
O1 Ni3 N9 168.72(16) . .
O2 Ni3 N9 92.66(16) . .
O7 Ni3 O8 86.00(14) . .
N11 Ni3 O8 177.12(16) . .
O1 Ni3 O8 93.46(14) . .
O2 Ni3 O8 90.94(14) . .
N9 Ni3 O8 97.67(16) . .
O2 Ni4 N17 91.92(16) . .
O2 Ni4 N14 88.32(16) . .
N17 Ni4 N14 179.59(19) . .
O2 Ni4 N15 94.12(16) . .
N17 Ni4 N15 79.64(17) . .
N14 Ni4 N15 100.01(17) . .
O2 Ni4 N12 166.82(16) . .
N17 Ni4 N12 101.21(17) . .
N14 Ni4 N12 78.56(17) . .
N15 Ni4 N12 89.40(17) . .
O2 Ni4 N2 88.81(16) . .
N17 Ni4 N2 88.37(17) . .
N14 Ni4 N2 91.96(17) . .
N15 Ni4 N2 167.74(17) . .
N12 Ni4 N2 90.42(17) . .
O1 Ni5 N20 90.48(16) . .
O1 Ni5 O4 93.15(14) . .
N20 Ni5 O4 96.25(17) . .
O1 Ni5 N18 168.85(19) . .
N20 Ni5 N18 79.07(19) . .
O4 Ni5 N18 84.25(18) . .
O1 Ni5 O11 93.94(16) . .
N20 Ni5 O11 174.97(18) . .
O4 Ni5 O11 85.92(16) . .
N18 Ni5 O11 96.68(19) . .
O1 Ni5 O10 89.79(15) . .
N20 Ni5 O10 86.39(18) . .
O4 Ni5 O10 176.03(16) . .
N18 Ni5 O10 93.37(19) . .
O11 Ni5 O10 91.22(18) . .
Ni5 O1 Ni1 112.37(16) . .
Ni5 O1 Ni3 112.75(16) . .
Ni1 O1 Ni3 111.89(17) . .
Ni5 O1 H1O 105(3) . .
Ni1 O1 H1O 129.6(14) . .
Ni3 O1 H1O 81(3) . .
Ni4 O2 Ni3 115.77(17) . .
Ni4 O2 H2OA 98(2) . .
Ni3 O2 H2OA 126(2) . .
Ni4 O2 H2OB 103(3) . .
Ni3 O2 H2OB 108(3) . .
H2OA O2 H2OB 105.2(15) . .
Ni1 O3 Ni2 114.76(17) . .
Ni1 O3 H3O 102(3) . .
Ni2 O3 H3O 116(4) . .
N1 C1 S1 178.5(6) . .
C1 N1 Ni2 169.6(5) . .
N2 C2 S2 174.3(6) . .
C2 N2 Ni4 118.9(4) . .
C2 N2 Ni2 127.2(4) . .
Ni4 N2 Ni2 109.7(2) . .
N5 O4 Ni5 114.8(3) . .
N8 O5 Ni1 117.1(3) . .
N11 O6 Ni1 114.5(3) . .
N20 O7 Ni3 116.2(3) . .
N14 O8 Ni3 116.5(3) . .
N17 O9 Ni2 116.3(3) . .
Ni5 O10 H10O 100(3) . .
Ni5 O10 H10D 149(3) . .
H10O O10 H10D 110.0(15) . .
Ni5 O11 H11O 96(3) . .
Ni5 O11 H11A 148(2) . .
H11O O11 H11A 110.0(15) . .
C3 N3 C7 118.8(5) . .
C3 N3 Ni1 128.2(4) . .
C7 N3 Ni1 113.0(4) . .
O4 N5 C8 119.4(5) . .
O4 N5 Ni1 125.7(3) . .
C8 N5 Ni1 114.9(4) . .
C10 N6 C14 117.8(5) . .
C10 N6 Ni2 127.3(4) . .
C14 N6 Ni2 114.8(4) . .
C15 N8 O5 118.7(5) . .
C15 N8 Ni2 114.5(4) . .
O5 N8 Ni2 126.3(3) . .
C17 N9 C21 119.2(5) . .
C17 N9 Ni3 127.9(4) . .
C21 N9 Ni3 112.9(3) . .
C22 N11 O6 120.1(4) . .
C22 N11 Ni3 114.6(4) . .
O6 N11 Ni3 125.2(3) . .
C24 N12 C28 118.4(5) . .
C24 N12 Ni4 128.3(4) . .
C28 N12 Ni4 113.2(3) . .
O8 N14 C29 117.5(4) . .
O8 N14 Ni4 126.5(3) . .
C29 N14 Ni4 115.6(3) . .
C31 N15 C35 119.4(5) . .
C31 N15 Ni4 128.0(4) . .
C35 N15 Ni4 112.5(3) . .
C36 N17 O9 118.9(4) . .
C36 N17 Ni4 114.9(3) . .
O9 N17 Ni4 126.2(3) . .
C42 N18 C38 120.0(6) . .
C42 N18 Ni5 113.2(4) . .
C38 N18 Ni5 126.7(5) . .
C43 N20 O7 119.6(5) . .
C43 N20 Ni5 115.5(4) . .
O7 N20 Ni5 124.9(3) . .
N3 C3 C4 122.3(6) . .
N3 C3 H3 118.9 . .
C4 C3 H3 118.9 . .
C5 C4 C3 118.8(6) . .
C5 C4 H4 120.6 . .
C3 C4 H4 120.6 . .
C4 C5 C6 119.0(6) . .
C4 C5 H5 120.5 . .
C6 C5 H5 120.5 . .
C5 C6 C7 118.2(6) . .
C5 C6 H6 120.9 . .
C7 C6 H6 120.9 . .
N3 C7 C6 122.9(5) . .
N3 C7 C8 115.6(5) . .
C6 C7 C8 121.5(5) . .
N5 C8 C9 121.1(5) . .
N5 C8 C7 117.1(5) . .
C9 C8 C7 121.8(5) . .
N4 C9 C8 178.7(9) . .
N6 C10 C11 122.1(6) . .
N6 C10 H10 118.9 . .
C11 C10 H10 118.9 . .
C12 C11 C10 119.7(7) . .
C12 C11 H11 120.2 . .
C10 C11 H11 120.2 . .
C11 C12 C13 119.1(6) . .
C11 C12 H12 120.4 . .
C13 C12 H12 120.4 . .
C14 C13 C12 117.5(6) . .
C14 C13 H13 121.3 . .
C12 C13 H13 121.3 . .
N6 C14 C13 123.7(6) . .
N6 C14 C15 113.5(5) . .
C13 C14 C15 122.7(5) . .
N8 C15 C16 122.6(6) . .
N8 C15 C14 117.9(5) . .
C16 C15 C14 119.5(5) . .
N7 C16 C15 178.7(9) . .
N9 C17 C18 122.0(6) . .
N9 C17 H17 119.0 . .
C18 C17 H17 119.0 . .
C19 C18 C17 119.2(6) . .
C19 C18 H18 120.4 . .
C17 C18 H18 120.4 . .
C18 C19 C20 118.8(6) . .
C18 C19 H19 120.6 . .
C20 C19 H19 120.6 . .
C21 C20 C19 119.5(6) . .
C21 C20 H20 120.2 . .
C19 C20 H20 120.2 . .
N9 C21 C20 121.3(5) . .
N9 C21 C22 114.8(5) . .
C20 C21 C22 123.9(5) . .
N11 C22 C23 120.6(5) . .
N11 C22 C21 117.7(5) . .
C23 C22 C21 121.5(5) . .
N10 C23 C22 177.7(7) . .
N12 C24 C25 123.3(5) . .
N12 C24 H24 118.4 . .
C25 C24 H24 118.4 . .
C24 C25 C26 118.8(6) . .
C24 C25 H25 120.6 . .
C26 C25 H25 120.6 . .
C25 C26 C27 118.2(6) . .
C25 C26 H26 120.9 . .
C27 C26 H26 120.9 . .
C28 C27 C26 119.3(5) . .
C28 C27 H27 120.3 . .
C26 C27 H27 120.3 . .
N12 C28 C27 121.9(5) . .
N12 C28 C29 115.3(5) . .
C27 C28 C29 122.8(5) . .
N14 C29 C30 121.3(5) . .
N14 C29 C28 117.1(5) . .
C30 C29 C28 121.6(5) . .
N13 C30 C29 178.3(6) . .
N15 C31 C32 122.5(5) . .
N15 C31 H31 118.7 . .
C32 C31 H31 118.7 . .
C31 C32 C33 118.9(5) . .
C31 C32 H32 120.6 . .
C33 C32 H32 120.6 . .
C32 C33 C34 119.3(6) . .
C32 C33 H33 120.3 . .
C34 C33 H33 120.3 . .
C35 C34 C33 119.8(6) . .
C35 C34 H34 120.1 . .
C33 C34 H34 120.1 . .
C34 C35 N15 120.1(5) . .
C34 C35 C36 125.2(5) . .
N15 C35 C36 114.5(5) . .
N17 C36 C37 121.9(5) . .
N17 C36 C35 117.8(5) . .
C37 C36 C35 120.3(5) . .
N16 C37 C36 177.4(7) . .
N18 C38 C39 119.3(7) . .
N18 C38 H38 120.4 . .
C39 C38 H38 120.4 . .
C40 C39 C38 120.8(8) . .
C40 C39 H39 119.6 . .
C38 C39 H39 119.6 . .
C39 C40 C41 121.3(8) . .
C39 C40 H40 119.3 . .
C41 C40 H40 119.3 . .
C40 C41 C42 116.1(8) . .
C40 C41 H41 121.9 . .
C42 C41 H41 121.9 . .
N18 C42 C41 122.4(6) . .
N18 C42 C43 115.4(6) . .
C41 C42 C43 122.0(6) . .
N20 C43 C44 122.4(6) . .
N20 C43 C42 116.8(5) . .
C44 C43 C42 120.8(5) . .
N19 C44 C43 179.4(9) . .
N1A C1A C2A 175.0(15) . .
C1A C2A H2A1 109.5 . .
C1A C2A H2A2 109.5 . .
H2A1 C2A H2A2 109.5 . .
C1A C2A H2A3 109.5 . .
H2A1 C2A H2A3 109.5 . .
H2A2 C2A H2A3 109.5 . .
N2A C3A C4A 154.2(15) . .
C3A C4A H4A1 109.5 . .
C3A C4A H4A2 109.5 . .
H4A1 C4A H4A2 109.5 . .
C3A C4A H4A3 109.5 . .
H4A1 C4A H4A3 109.5 . .
H4A2 C4A H4A3 109.5 . .
N3A C5A C6A 171.2(12) . .
N4A C7A C8A 176.6(12) . .
N5A C9A C10A 161.4(19) . .
C9A C10A H10A 109.5 . .
C9A C10A H10B 109.5 . .
H10A C10A H10B 109.5 . .
C9A C10A H10C 109.5 . .
H10A C10A H10C 109.5 . .
H10B C10A H10C 109.5 . .
N6A C11A C12A 158.4(14) . .
C11A C12A H12A 109.5 . .
C11A C12A H12B 109.5 . .
H12A C12A H12B 109.5 . .
C11A C12A H12C 109.5 . .
H12A C12A H12C 109.5 . .
H12B C12A H12C 109.5 . .
N7A C13A C14A 174.7(12) . .
N8A C15A C16A 151.2(15) . .
C1W O1W C1W 113(6) 2 .
O1W C1W C1W 33(3) . 2

loop_
_geom_bond_atom_site_label_1
_geom_bond_atom_site_label_2
_geom_bond_distance
_geom_bond_site_symmetry_2
Ni1 O1 2.036(3) .
Ni1 N5 2.040(4) .
Ni1 O6 2.067(4) .
Ni1 O3 2.075(4) .
Ni1 N3 2.092(4) .
Ni1 O5 2.106(4) .
Ni2 N1 2.018(5) .
Ni2 N6 2.063(5) .
Ni2 N8 2.066(5) .
Ni2 O9 2.070(4) .
Ni2 O3 2.096(4) .
Ni2 N2 2.122(4) .
Ni3 O7 2.047(4) .
Ni3 N11 2.048(4) .
Ni3 O1 2.052(3) .
Ni3 O2 2.055(4) .
Ni3 N9 2.066(4) .
Ni3 O8 2.069(4) .
Ni4 O2 2.027(4) .
Ni4 N17 2.039(4) .
Ni4 N14 2.053(4) .
Ni4 N15 2.076(4) .
Ni4 N12 2.105(4) .
Ni4 N2 2.107(4) .
Ni5 O1 2.032(4) .
Ni5 N20 2.048(5) .
Ni5 O4 2.050(4) .
Ni5 N18 2.061(5) .
Ni5 O11 2.076(4) .
Ni5 O10 2.103(4) .
O1 H1O 0.887(10) .
O2 H2OA 0.900(10) .
O2 H2OB 0.927(8) .
O3 H3O 0.896(10) .
S1 C1 1.633(6) .
C1 N1 1.164(7) .
S2 C2 1.596(8) .
C2 N2 1.262(9) .
O4 N5 1.294(6) .
O5 N8 1.323(6) .
O6 N11 1.314(5) .
O7 N20 1.320(6) .
O8 N14 1.306(5) .
O9 N17 1.310(6) .
O10 H10O 0.939(9) .
O10 H10D 0.899(8) .
O11 H11O 0.911(9) .
O11 H11A 0.918(9) .
N3 C3 1.323(7) .
N3 C7 1.336(7) .
N4 C9 1.156(9) .
N5 C8 1.311(7) .
N6 C10 1.327(8) .
N6 C14 1.334(7) .
N7 C16 1.143(9) .
N8 C15 1.275(7) .
N9 C17 1.336(7) .
N9 C21 1.355(7) .
N10 C23 1.133(8) .
N11 C22 1.285(7) .
N12 C24 1.337(7) .
N12 C28 1.349(7) .
N13 C30 1.132(7) .
N14 C29 1.307(7) .
N15 C31 1.331(7) .
N15 C35 1.385(7) .
N16 C37 1.156(8) .
N17 C36 1.309(7) .
N18 C42 1.335(8) .
N18 C38 1.356(8) .
N19 C44 1.135(9) .
N20 C43 1.268(7) .
C3 C4 1.407(8) .
C3 H3 0.9300 .
C4 C5 1.381(9) .
C4 H4 0.9300 .
C5 C6 1.386(9) .
C5 H5 0.9300 .
C6 C7 1.397(8) .
C6 H6 0.9300 .
C7 C8 1.464(8) .
C8 C9 1.401(9) .
C10 C11 1.398(9) .
C10 H10 0.9300 .
C11 C12 1.350(10) .
C11 H11 0.9300 .
C12 C13 1.399(9) .
C12 H12 0.9300 .
C13 C14 1.383(8) .
C13 H13 0.9300 .
C14 C15 1.498(8) .
C15 C16 1.420(9) .
C17 C18 1.392(8) .
C17 H17 0.9300 .
C18 C19 1.373(9) .
C18 H18 0.9300 .
C19 C20 1.394(9) .
C19 H19 0.9300 .
C20 C21 1.379(8) .
C20 H20 0.9300 .
C21 C22 1.462(7) .
C22 C23 1.451(9) .
C24 C25 1.364(8) .
C24 H24 0.9300 .
C25 C26 1.385(9) .
C25 H25 0.9300 .
C26 C27 1.403(8) .
C26 H26 0.9300 .
C27 C28 1.367(8) .
C27 H27 0.9300 .
C28 C29 1.458(8) .
C29 C30 1.421(7) .
C31 C32 1.383(8) .
C31 H31 0.9300 .
C32 C33 1.385(9) .
C32 H32 0.9300 .
C33 C34 1.388(8) .
C33 H33 0.9300 .
C34 C35 1.384(8) .
C34 H34 0.9300 .
C35 C36 1.448(7) .
C36 C37 1.414(8) .
C38 C39 1.390(10) .
C38 H38 0.9300 .
C39 C40 1.334(12) .
C39 H39 0.9300 .
C40 C41 1.387(11) .
C40 H40 0.9300 .
C41 C42 1.406(9) .
C41 H41 0.9300 .
C42 C43 1.470(9) .
C43 C44 1.434(9) .
N1A C1A 1.168(8) .
C1A C2A 1.467(8) .
C2A H2A1 0.9600 .
C2A H2A2 0.9600 .
C2A H2A3 0.9600 .
N2A C3A 1.195(8) .
C3A C4A 1.475(8) .
C4A H4A1 0.9600 .
C4A H4A2 0.9600 .
C4A H4A3 0.9600 .
N3A C5A 1.158(6) .
C5A C6A 1.471(7) .
N4A C7A 1.169(6) .
C7A C8A 1.461(7) .
N5A C9A 1.158(9) .
C9A C10A 1.500(8) .
C10A H10A 0.9600 .
C10A H10B 0.9600 .
C10A H10C 0.9600 .
N6A C11A 1.176(8) .
C11A C12A 1.472(8) .
C12A H12A 0.9600 .
C12A H12B 0.9600 .
C12A H12C 0.9600 .
N7A C13A 1.142(8) .
C13A C14A 1.476(8) .
N8A C15A 1.205(8) .
C15A C16A 1.478(9) .
O1W C1W 0.94(4) 2
O1W C1W 0.94(4) .
C1W C1W 1.56(9) 2
O2W O2W' 1.481(19) .
O6W O6W 1.00(5) 2
